data_7027308
loop_
_publ_author_name
'Goodwin, Nicholas J.'
'Henderson, William'
'Nicholson, Brian K.'
'Fawcett, John'
'Russell, David R.'

_publ_section_title
;
 (Ferrocenylmethyl)phosphine, an air-stable primary phosphine
;
_journal_issue 11
_journal_name_full 'Journal of the Chemical Society, Dalton Transactions'
_journal_page_first 1785
_journal_paper_doi 10.1039/a901036j
_journal_year 1999
_chemical_formula_moiety 'C11 H13 Fe P'
_chemical_formula_sum 'C11 H13 Fe P'
_chemical_formula_weight 232.03
_chemical_name_systematic
; 
 ? 
;
_space_group_IT_number 14
_symmetry_cell_setting monoclinic
_symmetry_space_group_name_Hall '-P 2ybc'
_symmetry_space_group_name_H-M 'P 1 21/c 1'
_atom_sites_solution_hydrogens geom
_atom_sites_solution_primary direct
_atom_sites_solution_secondary difmap
_audit_creation_method SHELXL-97
_cell_angle_alpha 90.00
_cell_angle_beta 107.448(5)
_cell_angle_gamma 90.00
_cell_formula_units_Z 4
_cell_length_a 13.7111(9)
_cell_length_b 7.5225(5)
_cell_length_c 10.5662(7)
_cell_measurement_reflns_used 3032
_cell_measurement_temperature 168(2)
_cell_measurement_theta_max 30.00
_cell_measurement_theta_min 3.11
_cell_volume 1039.67(12)
_computing_structure_refinement 'SHELXL-97 (Sheldrick, 1997)'
_computing_structure_solution 'SHELXS-97 (Sheldrick, 1990)'
_diffrn_ambient_temperature 168(2)
_diffrn_measured_fraction_theta_full 0.935
_diffrn_measured_fraction_theta_max 0.935
_diffrn_measurement_device_type 'Nicolet R3'
_diffrn_radiation_monochromator graphite
_diffrn_radiation_source 'fine-focus sealed tube'
_diffrn_radiation_type MoK\a
_diffrn_radiation_wavelength 0.71073
_diffrn_reflns_av_R_equivalents 0.0205
_diffrn_reflns_av_sigmaI/netI 0.0325
_diffrn_reflns_limit_h_max 18
_diffrn_reflns_limit_h_min -19
_diffrn_reflns_limit_k_max 0
_diffrn_reflns_limit_k_min -10
_diffrn_reflns_limit_l_max 14
_diffrn_reflns_limit_l_min 0
_diffrn_reflns_number 3190
_diffrn_reflns_theta_full 30.00
_diffrn_reflns_theta_max 30.00
_diffrn_reflns_theta_min 3.11
_exptl_absorpt_coefficient_mu 1.552
_exptl_absorpt_correction_T_max 0.560
_exptl_absorpt_correction_T_min 0.408
_exptl_absorpt_correction_type 'psi scans'
_exptl_crystal_colour orange
_exptl_crystal_density_diffrn 1.482
_exptl_crystal_density_method 'not measured'
_exptl_crystal_description prism
_exptl_crystal_F_000 480
_exptl_crystal_size_max 0.52
_exptl_crystal_size_mid 0.44
_exptl_crystal_size_min 0.24
_refine_diff_density_max 0.714
_refine_diff_density_min -0.494
_refine_diff_density_rms 0.097
_refine_ls_extinction_method none
_refine_ls_goodness_of_fit_ref 1.146
_refine_ls_hydrogen_treatment mixed
_refine_ls_matrix_type full
_refine_ls_number_parameters 118
_refine_ls_number_reflns 3032
_refine_ls_number_restraints 0
_refine_ls_restrained_S_all 1.146
_refine_ls_R_factor_all 0.0594
_refine_ls_R_factor_gt 0.0417
_refine_ls_shift/su_max 0.016
_refine_ls_shift/su_mean 0.003
_refine_ls_structure_factor_coef Fsqd
_refine_ls_weighting_details 'w=1/[\s^2^(Fo^2^)+(0.0525P)^2^+0.8063P] where P=(Fo^2^+2Fc^2^)/3'
_refine_ls_weighting_scheme calc
_refine_ls_wR_factor_gt 0.0996
_refine_ls_wR_factor_ref 0.1187
_reflns_number_gt 2407
_reflns_number_total 3032
_reflns_threshold_expression >2sigma(I)
_cod_data_source_file 901036jsup1.cif
_cod_data_source_block feph2
_cod_depositor_comments
;
The following automatic conversions were performed:

'_refine_ls_weighting_scheme' value 'calc
w=1/[\s^2^(Fo^2^)+(0.0525P)^2^+0.8063P] where P=(Fo^2^+2Fc^2^)/3' was
changed to 'calc'. New tag '_refine_ls_weighting_details' was
created. The value of the new tag was set to
'w=1/[\s^2^(Fo^2^)+(0.0525P)^2^+0.8063P] where P=(Fo^2^+2Fc^2^)/3'.

Automatic conversion script
Id: cif_fix_values 3143 2015-03-26 13:38:13Z robertas 
;
_cod_original_sg_symbol_H-M P2(1)/c
_cod_database_code 7027308

loop_
_symmetry_equiv_pos_as_xyz
'x, y, z'
'-x, y+1/2, -z+1/2'
'-x, -y, -z'
'x, -y-1/2, z-1/2'

loop_
_atom_site_label
_atom_site_type_symbol
_atom_site_fract_x
_atom_site_fract_y
_atom_site_fract_z
_atom_site_U_iso_or_equiv
_atom_site_adp_type
_atom_site_occupancy
_atom_site_calc_flag
_atom_site_refinement_flags
Fe Fe 0.18681(3) 0.01592(4) 0.43482(3) 0.02205(12) Uani 1 d .
P P 0.46109(8) -0.38430(14) 0.64120(11) 0.0534(3) Uani 1 d .
H2A H 0.4000 -0.5000 0.6486 0.050 Uiso 1 d .
H2B H 0.5400 -0.3990 0.6310 0.050 Uiso 1 d .
C1 C 0.3897(3) -0.2160(5) 0.5209(4) 0.0426(7) Uani 1 d .
H1A H 0.4303 -0.1050 0.5336 0.051 Uiso 1 calc R
H1B H 0.3816 -0.2594 0.4299 0.051 Uiso 1 calc R
C11 C 0.2865(2) -0.1750(3) 0.5337(3) 0.0265(5) Uani 1 d .
C12 C 0.2652(2) -0.0523(4) 0.6250(2) 0.0287(5) Uani 1 d .
H12 H 0.3142 0.0181 0.6876 0.034 Uiso 1 calc R
C13 C 0.1577(2) -0.0537(4) 0.6063(3) 0.0299(6) Uani 1 d .
H13 H 0.1225 0.0159 0.6536 0.036 Uiso 1 calc R
C14 C 0.1127(2) -0.1782(4) 0.5039(3) 0.0298(6) Uani 1 d .
H14 H 0.0421 -0.2065 0.4709 0.036 Uiso 1 calc R
C15 C 0.1919(2) -0.2525(3) 0.4597(3) 0.0284(5) Uani 1 d .
H15 H 0.1831 -0.3394 0.3920 0.034 Uiso 1 calc R
C21 C 0.2530(3) 0.1434(5) 0.3123(4) 0.0565(11) Uani 1 d .
H21 H 0.3183 0.1174 0.3028 0.068 Uiso 1 calc R
C22 C 0.2333(3) 0.2637(4) 0.4007(4) 0.0472(8) Uani 1 d .
H22 H 0.2829 0.3340 0.4625 0.057 Uiso 1 calc R
C23 C 0.1289(3) 0.2646(4) 0.3839(4) 0.0476(9) Uani 1 d .
H23 H 0.0949 0.3358 0.4319 0.057 Uiso 1 calc R
C24 C 0.0826(3) 0.1439(6) 0.2852(4) 0.0584(12) Uani 1 d .
H24 H 0.0116 0.1178 0.2540 0.070 Uiso 1 calc R
C25 C 0.1597(5) 0.0662(5) 0.2389(3) 0.0678(15) Uani 1 d .
H25 H 0.1502 -0.0212 0.1714 0.081 Uiso 1 calc R

loop_
_atom_site_aniso_label
_atom_site_aniso_U_11
_atom_site_aniso_U_22
_atom_site_aniso_U_33
_atom_site_aniso_U_23
_atom_site_aniso_U_13
_atom_site_aniso_U_12
Fe 0.02559(19) 0.01945(17) 0.02059(18) 0.00120(13) 0.00617(13) -0.00063(14)
P 0.0450(5) 0.0555(6) 0.0536(6) 0.0091(5) 0.0055(4) 0.0204(4)
C1 0.0368(16) 0.0459(17) 0.0492(19) 0.0131(15) 0.0191(14) 0.0107(14)
C11 0.0289(13) 0.0253(11) 0.0254(12) 0.0054(10) 0.0084(10) 0.0044(10)
C12 0.0310(13) 0.0319(13) 0.0184(11) 0.0001(10) 0.0001(10) 0.0002(10)
C13 0.0339(14) 0.0324(13) 0.0248(12) 0.0071(10) 0.0112(11) 0.0076(11)
C14 0.0270(13) 0.0284(12) 0.0315(14) 0.0118(11) 0.0051(11) -0.0025(10)
C15 0.0369(14) 0.0200(11) 0.0267(13) 0.0033(9) 0.0071(11) 0.0006(10)
C21 0.062(2) 0.048(2) 0.078(3) 0.037(2) 0.048(2) 0.0184(18)
C22 0.055(2) 0.0292(15) 0.052(2) 0.0103(14) 0.0070(16) -0.0108(14)
C23 0.065(2) 0.0333(15) 0.054(2) 0.0189(15) 0.0309(19) 0.0184(16)
C24 0.0431(19) 0.065(2) 0.053(2) 0.040(2) -0.0065(17) -0.0092(18)
C25 0.148(5) 0.0325(16) 0.0261(16) 0.0080(13) 0.031(2) -0.006(2)

loop_
_atom_type_symbol
_atom_type_description
_atom_type_scat_dispersion_real
_atom_type_scat_dispersion_imag
_atom_type_scat_source
C C 0.0033 0.0016 'International Tables Vol C Tables 4.2.6.8 and 6.1.1.4'
H H 0.0000 0.0000 'International Tables Vol C Tables 4.2.6.8 and 6.1.1.4'
P P 0.1023 0.0942 'International Tables Vol C Tables 4.2.6.8 and 6.1.1.4'
Fe Fe 0.3463 0.8444 'International Tables Vol C Tables 4.2.6.8 and 6.1.1.4'

loop_
_geom_angle_atom_site_label_1
_geom_angle_atom_site_label_2
_geom_angle_atom_site_label_3
_geom_angle
C25 Fe C24 40.92(19)
C25 Fe C21 40.61(19)
C24 Fe C21 67.92(16)
C25 Fe C22 67.63(16)
C24 Fe C22 67.17(15)
C21 Fe C22 39.78(16)
C25 Fe C15 107.82(13)
C24 Fe C15 124.10(15)
C21 Fe C15 123.13(14)
C22 Fe C15 158.54(14)
C25 Fe C14 122.81(16)
C24 Fe C14 108.03(13)
C21 Fe C14 159.08(16)
C22 Fe C14 159.48(15)
C15 Fe C14 40.80(11)
C25 Fe C12 159.2(2)
C24 Fe C12 158.00(17)
C21 Fe C12 122.86(16)
C22 Fe C12 107.73(13)
C15 Fe C12 68.62(11)
C14 Fe C12 68.79(11)
C25 Fe C23 67.76(16)
C24 Fe C23 39.77(17)
C21 Fe C23 67.18(14)
C22 Fe C23 39.84(15)
C15 Fe C23 159.93(14)
C14 Fe C23 123.75(13)
C12 Fe C23 122.63(14)
C25 Fe C11 122.95(16)
C24 Fe C11 160.09(16)
C21 Fe C11 107.44(13)
C22 Fe C11 122.51(13)
C15 Fe C11 40.89(11)
C14 Fe C11 68.98(11)
C12 Fe C11 40.94(11)
C23 Fe C11 158.15(15)
C25 Fe C13 158.71(19)
C24 Fe C13 122.36(15)
C21 Fe C13 158.85(17)
C22 Fe C13 123.24(14)
C15 Fe C13 68.78(11)
C14 Fe C13 40.93(12)
C12 Fe C13 40.98(11)
C23 Fe C13 107.81(13)
C11 Fe C13 69.12(11)
C11 C1 P 113.5(2)
C15 C11 C12 107.3(2)
C15 C11 C1 126.7(3)
C12 C11 C1 125.9(3)
C15 C11 Fe 69.29(15)
C12 C11 Fe 69.48(15)
C1 C11 Fe 127.3(2)
C13 C12 C11 108.3(2)
C13 C12 Fe 69.39(15)
C11 C12 Fe 69.58(14)
C14 C13 C12 107.7(2)
C14 C13 Fe 69.46(15)
C12 C13 Fe 69.64(15)
C15 C14 C13 108.0(2)
C15 C14 Fe 69.59(15)
C13 C14 Fe 69.61(15)
C14 C15 C11 108.6(2)
C14 C15 Fe 69.61(15)
C11 C15 Fe 69.82(15)
C22 C21 C25 108.2(3)
C22 C21 Fe 70.35(19)
C25 C21 Fe 69.51(19)
C21 C22 C23 108.6(3)
C21 C22 Fe 69.87(19)
C23 C22 Fe 70.22(18)
C24 C23 C22 108.4(3)
C24 C23 Fe 69.62(19)
C22 C23 Fe 69.94(18)
C23 C24 C25 108.1(3)
C23 C24 Fe 70.60(19)
C25 C24 Fe 69.5(2)
C21 C25 C24 106.8(3)
C21 C25 Fe 69.9(2)
C24 C25 Fe 69.62(19)

loop_
_geom_bond_atom_site_label_1
_geom_bond_atom_site_label_2
_geom_bond_distance
Fe C25 2.026(3)
Fe C24 2.028(3)
Fe C21 2.031(3)
Fe C22 2.037(3)
Fe C15 2.034(3)
Fe C14 2.035(3)
Fe C12 2.040(3)
Fe C23 2.040(3)
Fe C11 2.042(3)
Fe C13 2.037(3)
P C1 1.852(3)
C1 C11 1.493(4)
C11 C15 1.424(4)
C11 C12 1.427(4)
C12 C13 1.427(4)
C13 C14 1.423(4)
C14 C15 1.418(4)
C21 C22 1.384(5)
C21 C25 1.408(7)
C22 C23 1.389(5)
C23 C24 1.384(6)
C24 C25 1.417(6)
